data_4071733
loop_
_publ_author_name
'Miyake, Yoshihiro'
'Endo, Satoshi'
'Nomaguchi, Yohei'
'Yuki, Masahiro'
'Nishibayashi, Yoshiaki'

_publ_section_title
;
 Novel Monophosphido-Bridged Diruthenium Complexes: Efficient Preparative
 Method and Catalytic Activity toward Reactions of Propargylic Alcohols
 with Aromatic Compounds
;
_journal_issue 15
_journal_name_full Organometallics
_journal_page_first 4017
_journal_paper_doi 10.1021/om8003465
_journal_volume 27
_journal_year 2008
_chemical_formula_moiety 'C25 H40 Cl2 F3 O3 P Ru2 S '
_chemical_formula_sum 'C25 H40 Cl2 F3 O3 P Ru2 S'
_chemical_formula_weight 781.66
_space_group_IT_number 86
_symmetry_cell_setting tetragonal
_symmetry_Int_Tables_number 86
_symmetry_space_group_name_Hall '-P 4bc'
_symmetry_space_group_name_H-M 'P 42/n :2'
_cell_angle_alpha 90.0000
_cell_angle_beta 90.0000
_cell_angle_gamma 90.0000
_cell_formula_units_Z 8
_cell_length_a 19.1907(4)
_cell_length_b 19.1907(4)
_cell_length_c 16.3113(4)
_cell_measurement_reflns_used 34454
_cell_measurement_temperature 173.1
_cell_measurement_theta_max 27.5
_cell_measurement_theta_min 3.0
_cell_volume 6007.2(2)
_computing_cell_refinement PROCESS-AUTO
_computing_data_collection PROCESS-AUTO
_computing_data_reduction CrystalStructure
_computing_publication_material 'CrystalStructure 3.8'
_computing_structure_refinement CRYSTALS
_computing_structure_solution SIR97
_diffrn_detector_area_resol_mean 10.00
_diffrn_measured_fraction_theta_full 0.998
_diffrn_measured_fraction_theta_max 0.998
_diffrn_measurement_device_type 'Rigaku RAXIS-RAPID'
_diffrn_measurement_method \w
_diffrn_radiation_type 'Mo K\a'
_diffrn_radiation_wavelength 0.71075
_diffrn_reflns_av_R_equivalents 0.030
_diffrn_reflns_limit_h_max 24
_diffrn_reflns_limit_h_min -24
_diffrn_reflns_limit_k_max 20
_diffrn_reflns_limit_k_min -24
_diffrn_reflns_limit_l_max 21
_diffrn_reflns_limit_l_min -20
_diffrn_reflns_number 43603
_diffrn_reflns_theta_full 27.48
_diffrn_reflns_theta_max 27.48
_exptl_absorpt_coefficient_mu 1.351
_exptl_absorpt_correction_T_max 0.667
_exptl_absorpt_correction_T_min 0.524
_exptl_absorpt_correction_type multi-scan
_exptl_absorpt_process_details
;
    Higashi, T. (1995). Program for Absorption Correction.
    Rigaku Corporation, Tokyo, Japan.
;
_exptl_crystal_colour dark_red
_exptl_crystal_density_diffrn 1.728
_exptl_crystal_density_method 'not measured'
_exptl_crystal_description block
_exptl_crystal_F_000 3152.00
_exptl_crystal_size_max 0.45
_exptl_crystal_size_mid 0.35
_exptl_crystal_size_min 0.30
_refine_diff_density_max 0.85
_refine_diff_density_min -0.70
_refine_ls_extinction_method none
_refine_ls_goodness_of_fit_ref 1.000
_refine_ls_hydrogen_treatment refall
_refine_ls_number_parameters 495
_refine_ls_number_reflns 6881
_refine_ls_R_factor_gt 0.0223
_refine_ls_shift/su_max 0.0000
_refine_ls_structure_factor_coef Fsqd
_refine_ls_weighting_details 'w = 1/[1.0970\s(Fo^2^)]/(4Fo^2^)'
_refine_ls_weighting_scheme calc
_refine_ls_wR_factor_ref 0.0497
_reflns_number_gt 5363
_reflns_number_total 6881
_reflns_threshold_expression F^2^>2.0\s(F^2^)
_cod_data_source_file om8003465-file003.cif
_cod_data_source_block '_2b____________________'
_cod_original_sg_symbol_H-M 'P 42/n'
_cod_original_formula_sum 'C25 H40 Cl2 F3 O3 P Ru2 S '
_cod_database_code 4071733

loop_
_symmetry_equiv_pos_site_id
_symmetry_equiv_pos_as_xyz
1 +X,+Y,+Z
2 -Y,1/2+X,1/2+Z
3 1/2-X,1/2-Y,+Z
4 1/2+Y,-X,1/2+Z
5 -X,-Y,-Z
6 +Y,1/2-X,1/2-Z
7 1/2+X,1/2+Y,-Z
8 1/2-Y,+X,1/2-Z

loop_
_atom_site_label
_atom_site_type_symbol
_atom_site_fract_x
_atom_site_fract_y
_atom_site_fract_z
_atom_site_U_iso_or_equiv
_atom_site_adp_type
_atom_site_occupancy
_atom_site_symmetry_multiplicity
_atom_site_calc_flag
_atom_site_refinement_flags
Ru(1) Ru 0.270570(10) 0.182600(10) 0.537780(10) 0.01883(4) Uani 1.00 1 d .
Ru(2) Ru 0.682970(10) 0.228400(10) 0.495410(10) 0.01933(4) Uani 1.00 1 d .
Cl(1) Cl 0.32953(4) 0.27417(3) 0.61542(5) 0.0651(2) Uani 1.00 1 d .
Cl(2) Cl 0.77497(2) 0.17149(3) 0.57559(4) 0.04306(17) Uani 1.00 1 d .
S(1) S 0.45066(3) 0.03470(3) 0.23982(3) 0.02960(14) Uani 1.00 1 d .
P(1) P 0.2500 0.2500 0.42501(5) 0.02151(18) Uani 1.00 2 d S
P(2) P 0.7500 0.2500 0.38309(5) 0.02340(19) Uani 1.00 2 d S
F(1) F 0.56929(9) 0.06558(12) 0.17251(13) 0.1094(7) Uani 1.00 1 d .
F(2) F 0.49537(8) 0.02489(9) 0.08796(10) 0.0740(5) Uani 1.00 1 d .
F(3) F 0.54568(10) -0.04257(10) 0.17179(11) 0.1125(7) Uani 1.00 1 d .
O(1) O 0.39723(8) -0.01384(9) 0.21788(11) 0.0585(5) Uani 1.00 1 d .
O(2) O 0.48574(7) 0.01995(7) 0.31572(9) 0.0365(4) Uani 1.00 1 d .
O(3) O 0.43258(8) 0.10682(7) 0.22762(11) 0.0507(5) Uani 1.00 1 d .
C(1) C 0.28627(10) 0.09020(9) 0.45713(13) 0.0252(5) Uani 1.00 1 d .
C(2) C 0.23768(10) 0.07417(9) 0.52089(14) 0.0264(5) Uani 1.00 1 d .
C(3) C 0.27347(11) 0.08102(9) 0.59775(13) 0.0275(5) Uani 1.00 1 d .
C(4) C 0.34303(10) 0.10241(9) 0.58155(13) 0.0270(5) Uani 1.00 1 d .
C(5) C 0.35136(10) 0.11018(10) 0.49511(13) 0.0269(5) Uani 1.00 1 d .
C(6) C 0.27511(14) 0.07838(13) 0.36725(15) 0.0373(7) Uani 1.00 1 d .
C(7) C 0.16604(14) 0.04491(14) 0.5087(2) 0.0419(8) Uani 1.00 1 d .
C(8) C 0.24307(17) 0.06873(13) 0.68054(17) 0.0442(8) Uani 1.00 1 d .
C(9) C 0.39836(15) 0.11430(14) 0.64453(19) 0.0447(8) Uani 1.00 1 d .
C(10) C 0.41951(13) 0.12164(14) 0.45250(19) 0.0416(7) Uani 1.00 1 d .
C(11) C 0.32219(11) 0.26796(12) 0.35476(15) 0.0309(6) Uani 1.00 1 d .
C(12) C 0.38782(12) 0.29398(13) 0.39572(18) 0.0374(7) Uani 1.00 1 d .
C(13) C 0.61252(10) 0.14980(10) 0.44489(15) 0.0314(6) Uani 1.00 1 d .
C(14) C 0.60348(10) 0.15292(11) 0.53220(15) 0.0359(6) Uani 1.00 1 d .
C(15) C 0.58028(10) 0.22018(11) 0.55364(14) 0.0298(6) Uani 1.00 1 d .
C(16) C 0.57373(9) 0.26057(10) 0.47956(13) 0.0249(5) Uani 1.00 1 d .
C(17) C 0.59061(9) 0.21645(10) 0.41259(13) 0.0265(5) Uani 1.00 1 d .
C(18) C 0.62623(14) 0.08500(13) 0.3966(2) 0.0505(9) Uani 1.00 1 d .
C(19) C 0.61603(16) 0.09330(17) 0.5901(2) 0.0599(10) Uani 1.00 1 d .
C(20) C 0.56247(14) 0.24721(18) 0.63706(17) 0.0470(8) Uani 1.00 1 d .
C(21) C 0.54568(13) 0.33349(12) 0.47870(18) 0.0333(6) Uani 1.00 1 d .
C(22) C 0.57660(12) 0.23022(13) 0.32401(15) 0.0352(7) Uani 1.00 1 d .
C(23) C 0.77225(12) 0.17954(11) 0.31229(15) 0.0322(6) Uani 1.00 1 d .
C(24) C 0.80561(14) 0.11693(12) 0.35346(18) 0.0391(7) Uani 1.00 1 d .
C(25) C 0.51846(14) 0.01964(14) 0.16451(17) 0.0521(8) Uani 1.00 1 d .
H(1) H 0.3055(11) 0.1077(11) 0.3368(15) 0.045(7) Uiso 1.00 1 c .
H(2) H 0.2846(10) 0.0310(11) 0.3544(13) 0.045(7) Uiso 1.00 1 c .
H(3) H 0.2282(10) 0.0889(9) 0.3536(13) 0.045(6) Uiso 1.00 1 c .
H(4) H 0.1528(12) 0.0500(11) 0.4529(16) 0.050(8) Uiso 1.00 1 c .
H(5) H 0.1659(11) -0.0031(13) 0.5229(15) 0.050(7) Uiso 1.00 1 c .
H(6) H 0.1339(11) 0.0693(11) 0.5425(14) 0.050(7) Uiso 1.00 1 c .
H(7) H 0.1937(12) 0.0674(11) 0.6766(16) 0.053(9) Uiso 1.00 1 c .
H(8) H 0.2595(11) 0.0256(13) 0.7015(15) 0.053(8) Uiso 1.00 1 c .
H(9) H 0.2566(11) 0.1053(11) 0.7164(14) 0.053(7) Uiso 1.00 1 c .
H(10) H 0.3772(11) 0.1251(12) 0.6957(15) 0.054(8) Uiso 1.00 1 c .
H(11) H 0.4258(11) 0.0734(11) 0.6501(14) 0.054(7) Uiso 1.00 1 c .
H(12) H 0.4272(11) 0.1520(12) 0.6279(15) 0.054(8) Uiso 1.00 1 c .
H(13) H 0.4464(11) 0.1545(11) 0.4825(14) 0.050(7) Uiso 1.00 1 c .
H(14) H 0.4441(12) 0.0788(13) 0.4492(15) 0.050(8) Uiso 1.00 1 c .
H(15) H 0.4112(11) 0.1389(11) 0.3988(16) 0.050(8) Uiso 1.00 1 c .
H(16) H 0.3331(9) 0.2261(10) 0.3264(13) 0.037(6) Uiso 1.00 1 c .
H(17) H 0.3073(10) 0.3023(10) 0.3166(15) 0.037(6) Uiso 1.00 1 c .
H(18) H 0.4005(11) 0.2631(11) 0.4387(15) 0.045(7) Uiso 1.00 1 c .
H(19) H 0.4244(11) 0.2961(10) 0.3566(14) 0.045(6) Uiso 1.00 1 c .
H(20) H 0.3798(11) 0.3392(12) 0.4176(15) 0.045(8) Uiso 1.00 1 c .
H(21) H 0.6466(11) 0.0970(11) 0.3454(15) 0.061(8) Uiso 1.00 1 c .
H(22) H 0.5836(13) 0.0611(12) 0.3874(17) 0.061(8) Uiso 1.00 1 c .
H(23) H 0.6572(11) 0.0557(11) 0.4262(15) 0.061(7) Uiso 1.00 1 c .
H(24) H 0.6539(12) 0.0660(11) 0.5708(15) 0.072(8) Uiso 1.00 1 c .
H(25) H 0.5754(16) 0.0652(15) 0.593(2) 0.072(11) Uiso 1.00 1 c .
H(26) H 0.6267(15) 0.1110(14) 0.6430(19) 0.072(12) Uiso 1.00 1 c .
H(27) H 0.5745(13) 0.2134(13) 0.6771(18) 0.056(10) Uiso 1.00 1 c .
H(28) H 0.5139(13) 0.2565(11) 0.6399(16) 0.056(9) Uiso 1.00 1 c .
H(29) H 0.5877(11) 0.2890(11) 0.6471(15) 0.056(8) Uiso 1.00 1 c .
H(30) H 0.5773(10) 0.3636(11) 0.5061(13) 0.040(6) Uiso 1.00 1 c .
H(31) H 0.5019(12) 0.3346(11) 0.5058(14) 0.040(7) Uiso 1.00 1 c .
H(32) H 0.5400(10) 0.3485(10) 0.4236(15) 0.040(7) Uiso 1.00 1 c .
H(33) H 0.5749(9) 0.2791(10) 0.3148(13) 0.042(6) Uiso 1.00 1 c .
H(34) H 0.5332(10) 0.2100(10) 0.3091(13) 0.042(6) Uiso 1.00 1 c .
H(35) H 0.6127(9) 0.2104(9) 0.2918(12) 0.042(5) Uiso 1.00 1 c .
H(36) H 0.8039(9) 0.1972(9) 0.2726(13) 0.039(6) Uiso 1.00 1 c .
H(37) H 0.7308(9) 0.1646(9) 0.2858(12) 0.039(5) Uiso 1.00 1 c .
H(38) H 0.8098(13) 0.0800(14) 0.3149(18) 0.047(10) Uiso 1.00 1 c .
H(39) H 0.7774(12) 0.1022(12) 0.3981(17) 0.047(8) Uiso 1.00 1 c .
H(40) H 0.8505(12) 0.1294(11) 0.3731(15) 0.047(8) Uiso 1.00 1 c .

loop_
_atom_site_aniso_label
_atom_site_aniso_U_11
_atom_site_aniso_U_22
_atom_site_aniso_U_33
_atom_site_aniso_U_12
_atom_site_aniso_U_13
_atom_site_aniso_U_23
Ru(1) 0.02449(9) 0.01674(8) 0.01527(9) 0.00270(6) 0.00010(6) -0.00113(6)
Ru(2) 0.01847(9) 0.02032(9) 0.01921(10) -0.00386(6) -0.00299(6) 0.00257(6)
Cl(1) 0.0980(5) 0.0291(3) 0.0681(5) 0.0227(3) -0.0640(4) -0.0187(3)
Cl(2) 0.0254(2) 0.0574(3) 0.0464(4) -0.0109(2) -0.0104(2) 0.0314(3)
S(1) 0.0291(2) 0.0336(2) 0.0261(3) -0.0015(2) -0.0033(2) 0.0009(2)
P(1) 0.0247(3) 0.0241(3) 0.0157(3) 0.0017(3) 0.0000 0.0000
P(2) 0.0302(3) 0.0208(3) 0.0192(4) -0.0002(3) 0.0000 0.0000
F(1) 0.0603(11) 0.180(2) 0.0879(16) -0.0365(12) 0.0367(10) -0.0185(15)
F(2) 0.1057(13) 0.0917(11) 0.0245(9) 0.0206(9) 0.0094(8) 0.0053(8)
F(3) 0.1628(18) 0.1220(15) 0.0527(12) 0.1042(14) 0.0203(12) 0.0022(11)
O(1) 0.0626(11) 0.0673(11) 0.0456(12) -0.0307(9) -0.0170(9) 0.0036(9)
O(2) 0.0365(8) 0.0481(9) 0.0249(9) 0.0028(6) -0.0066(7) -0.0001(7)
O(3) 0.0644(10) 0.0389(9) 0.0488(12) 0.0169(7) -0.0016(9) 0.0053(8)
C(1) 0.0329(11) 0.0191(9) 0.0235(12) 0.0038(8) -0.0026(9) -0.0067(8)
C(2) 0.0302(11) 0.0186(9) 0.0304(12) 0.0011(8) -0.0013(9) -0.0025(9)
C(3) 0.0441(12) 0.0149(9) 0.0237(12) 0.0046(8) 0.0004(9) 0.0013(8)
C(4) 0.0359(11) 0.0169(9) 0.0283(13) 0.0080(8) -0.0082(9) -0.0052(8)
C(5) 0.0283(11) 0.0230(10) 0.0296(13) 0.0070(8) -0.0001(8) -0.0065(8)
C(6) 0.0532(15) 0.0309(13) 0.0277(14) 0.0076(11) -0.0035(11) -0.0102(10)
C(7) 0.0397(14) 0.0302(14) 0.056(2) -0.0078(11) -0.0038(13) 0.0028(12)
C(8) 0.076(2) 0.0275(13) 0.0287(15) 0.0006(13) 0.0072(14) 0.0039(11)
C(9) 0.0526(16) 0.0332(13) 0.0484(19) 0.0138(12) -0.0268(14) -0.0093(12)
C(10) 0.0307(12) 0.0406(14) 0.053(2) 0.0069(11) 0.0090(12) -0.0056(13)
C(11) 0.0330(12) 0.0363(13) 0.0234(13) 0.0035(10) 0.0070(9) 0.0039(10)
C(12) 0.0310(12) 0.0377(14) 0.0434(17) -0.0031(10) 0.0047(11) 0.0053(12)
C(13) 0.0215(10) 0.0236(10) 0.0492(16) -0.0067(8) -0.0112(9) -0.0005(10)
C(14) 0.0209(10) 0.0370(12) 0.0498(17) -0.0134(9) -0.0100(10) 0.0181(11)
C(15) 0.0190(10) 0.0420(12) 0.0284(13) -0.0086(8) -0.0038(9) 0.0067(10)
C(16) 0.0193(9) 0.0313(11) 0.0240(11) -0.0024(8) -0.0041(8) -0.0014(9)
C(17) 0.0236(10) 0.0285(10) 0.0275(13) -0.0010(8) -0.0074(8) -0.0026(9)
C(18) 0.0357(14) 0.0279(13) 0.088(2) -0.0042(11) -0.0148(15) -0.0155(14)
C(19) 0.0440(17) 0.0489(17) 0.087(2) -0.0139(14) -0.0116(17) 0.0392(18)
C(20) 0.0322(13) 0.082(2) 0.0272(15) -0.0107(14) 0.0029(11) 0.0056(15)
C(21) 0.0305(12) 0.0331(12) 0.0361(15) 0.0069(10) -0.0034(11) -0.0045(11)
C(22) 0.0333(13) 0.0431(14) 0.0293(14) 0.0076(11) -0.0097(10) -0.0068(11)
C(23) 0.0395(13) 0.0330(12) 0.0243(13) -0.0007(10) -0.0025(10) -0.0067(9)
C(24) 0.0470(15) 0.0290(12) 0.0413(17) 0.0058(11) -0.0080(13) -0.0098(11)
C(25) 0.0579(16) 0.0639(17) 0.0346(17) 0.0151(14) 0.0065(13) -0.0009(13)

loop_
_atom_type_symbol
_atom_type_description
_atom_type_scat_dispersion_real
_atom_type_scat_dispersion_imag
_atom_type_scat_source
C C 0.003 0.002
;
International Tables for Crystallography
(1992, Vol. C, Tables 4.2.6.8 and 6.1.1.4)
;
H H 0.000 0.000
;
International Tables for Crystallography
(1992, Vol. C, Table 6.1.1.4)
;
O O 0.011 0.006
;
International Tables for Crystallography
(1992, Vol. C, Tables 4.2.6.8 and 6.1.1.4)
;
F F 0.017 0.010
;
International Tables for Crystallography
(1992, Vol. C, Tables 4.2.6.8 and 6.1.1.4)
;
P P 0.102 0.094
;
International Tables for Crystallography
(1992, Vol. C, Tables 4.2.6.8 and 6.1.1.4)
;
S S 0.125 0.123
;
International Tables for Crystallography
(1992, Vol. C, Tables 4.2.6.8 and 6.1.1.4)
;
Cl Cl 0.148 0.159
;
International Tables for Crystallography
(1992, Vol. C, Tables 4.2.6.8 and 6.1.1.4)
;
Ru Ru -1.259 0.836
;
International Tables for Crystallography
(1992, Vol. C, Tables 4.2.6.8 and 6.1.1.4)
;

loop_
_geom_angle_atom_site_label_1
_geom_angle_atom_site_label_2
_geom_angle_atom_site_label_3
_geom_angle
_geom_angle_publ_flag
_geom_angle_site_symmetry_1
_geom_angle_site_symmetry_3
Ru(1) Ru(1) Cl(1) 56.453(17) yes 3_555 .
Ru(1) Ru(1) Cl(1) 56.380(15) yes 3_555 3_555
Ru(1) Ru(1) P(1) 53.676(13) yes 3_555 .
Ru(1) Ru(1) C(1) 143.18(5) yes 3_555 .
Ru(1) Ru(1) C(2) 145.48(5) yes 3_555 .
Ru(1) Ru(1) C(3) 149.55(5) yes 3_555 .
Ru(1) Ru(1) C(4) 148.88(5) yes 3_555 .
Ru(1) Ru(1) C(5) 144.26(5) yes 3_555 .
Cl(1) Ru(1) Cl(1) 81.46(2) yes . 3_555
Cl(1) Ru(1) P(1) 95.17(2) yes . .
Cl(1) Ru(1) C(1) 144.64(5) yes . .
Cl(1) Ru(1) C(2) 151.78(6) yes . .
Cl(1) Ru(1) C(3) 113.48(5) yes . .
Cl(1) Ru(1) C(4) 92.42(5) yes . .
Cl(1) Ru(1) C(5) 107.01(5) yes . .
Cl(1) Ru(1) P(1) 95.12(2) yes 3_555 .
Cl(1) Ru(1) C(1) 132.98(5) yes 3_555 .
Cl(1) Ru(1) C(2) 99.26(5) yes 3_555 .
Cl(1) Ru(1) C(3) 95.22(5) yes 3_555 .
Cl(1) Ru(1) C(4) 124.56(5) yes 3_555 .
Cl(1) Ru(1) C(5) 158.99(5) yes 3_555 .
P(1) Ru(1) C(1) 89.92(5) yes . .
P(1) Ru(1) C(2) 112.76(5) yes . .
P(1) Ru(1) C(3) 150.67(5) yes . .
P(1) Ru(1) C(4) 140.29(5) yes . .
P(1) Ru(1) C(5) 103.02(5) yes . .
C(1) Ru(1) C(2) 37.75(7) yes . .
C(1) Ru(1) C(3) 63.27(7) yes . .
C(1) Ru(1) C(4) 63.14(7) yes . .
C(1) Ru(1) C(5) 38.15(7) yes . .
C(2) Ru(1) C(3) 38.32(7) yes . .
C(2) Ru(1) C(4) 63.73(7) yes . .
C(2) Ru(1) C(5) 64.06(7) yes . .
C(3) Ru(1) C(4) 37.91(7) yes . .
C(3) Ru(1) C(5) 63.80(7) yes . .
C(4) Ru(1) C(5) 37.94(7) yes . .
Ru(2) Ru(2) Cl(2) 56.746(13) yes 3_655 .
Ru(2) Ru(2) Cl(2) 56.511(11) yes 3_655 3_655
Ru(2) Ru(2) P(2) 53.584(13) yes 3_655 .
Ru(2) Ru(2) C(13) 143.13(5) yes 3_655 .
Ru(2) Ru(2) C(14) 150.09(5) yes 3_655 .
Ru(2) Ru(2) C(15) 151.31(5) yes 3_655 .
Ru(2) Ru(2) C(16) 145.15(5) yes 3_655 .
Ru(2) Ru(2) C(17) 141.67(5) yes 3_655 .
Cl(2) Ru(2) Cl(2) 80.105(18) yes . 3_655
Cl(2) Ru(2) P(2) 95.936(17) yes . .
Cl(2) Ru(2) C(13) 109.80(5) yes . .
Cl(2) Ru(2) C(14) 93.49(5) yes . .
Cl(2) Ru(2) C(15) 112.56(5) yes . .
Cl(2) Ru(2) C(16) 150.80(5) yes . .
Cl(2) Ru(2) C(17) 147.69(5) yes . .
Cl(2) Ru(2) P(2) 95.752(17) yes 3_655 .
Cl(2) Ru(2) C(13) 160.35(5) yes 3_655 .
Cl(2) Ru(2) C(14) 126.87(6) yes 3_655 .
Cl(2) Ru(2) C(15) 96.93(5) yes 3_655 .
Cl(2) Ru(2) C(16) 98.97(5) yes 3_655 .
Cl(2) Ru(2) C(17) 131.30(5) yes 3_655 .
P(2) Ru(2) C(13) 99.89(6) yes . .
P(2) Ru(2) C(14) 137.34(6) yes . .
P(2) Ru(2) C(15) 150.37(5) yes . .
P(2) Ru(2) C(16) 113.12(5) yes . .
P(2) Ru(2) C(17) 88.88(5) yes . .
C(13) Ru(2) C(14) 38.33(8) yes . .
C(13) Ru(2) C(15) 63.77(8) yes . .
C(13) Ru(2) C(16) 63.91(7) yes . .
C(13) Ru(2) C(17) 38.10(7) yes . .
C(14) Ru(2) C(15) 37.54(7) yes . .
C(14) Ru(2) C(16) 63.49(7) yes . .
C(14) Ru(2) C(17) 62.99(7) yes . .
C(15) Ru(2) C(16) 38.29(7) yes . .
C(15) Ru(2) C(17) 62.80(7) yes . .
C(16) Ru(2) C(17) 37.27(7) yes . .
Ru(1) Cl(1) Ru(1) 67.17(2) yes . 3_555
Ru(2) Cl(2) Ru(2) 66.743(16) yes . 3_655
O(1) S(1) O(2) 115.02(9) yes . .
O(1) S(1) O(3) 114.73(9) yes . .
O(1) S(1) C(25) 103.95(11) yes . .
O(2) S(1) O(3) 114.90(9) yes . .
O(2) S(1) C(25) 102.48(10) yes . .
O(3) S(1) C(25) 103.44(11) yes . .
Ru(1) P(1) Ru(1) 72.65(2) yes . 3_555
Ru(1) P(1) C(11) 118.69(7) yes . .
Ru(1) P(1) C(11) 121.90(7) yes . 3_555
Ru(1) P(1) C(11) 121.90(7) yes 3_555 .
Ru(1) P(1) C(11) 118.69(7) yes 3_555 3_555
C(11) P(1) C(11) 102.50(11) yes . 3_555
Ru(2) P(2) Ru(2) 72.83(2) yes . 3_655
Ru(2) P(2) C(23) 120.36(7) yes . .
Ru(2) P(2) C(23) 120.72(7) yes . 3_655
Ru(2) P(2) C(23) 120.72(7) yes 3_655 .
Ru(2) P(2) C(23) 120.36(7) yes 3_655 3_655
C(23) P(2) C(23) 101.68(11) yes . 3_655
Ru(1) C(1) C(2) 69.74(10) yes . .
Ru(1) C(1) C(5) 69.69(10) yes . .
Ru(1) C(1) C(6) 132.73(14) yes . .
C(2) C(1) C(5) 107.98(18) yes . .
C(2) C(1) C(6) 125.84(18) yes . .
C(5) C(1) C(6) 125.63(19) yes . .
Ru(1) C(2) C(1) 72.51(10) yes . .
Ru(1) C(2) C(3) 70.46(10) yes . .
Ru(1) C(2) C(7) 129.55(14) yes . .
C(1) C(2) C(3) 107.66(16) yes . .
C(1) C(2) C(7) 125.6(2) yes . .
C(3) C(2) C(7) 126.1(2) yes . .
Ru(1) C(3) C(2) 71.22(10) yes . .
Ru(1) C(3) C(4) 71.49(10) yes . .
Ru(1) C(3) C(8) 122.54(14) yes . .
C(2) C(3) C(4) 108.27(17) yes . .
C(2) C(3) C(8) 126.1(2) yes . .
C(4) C(3) C(8) 125.6(2) yes . .
Ru(1) C(4) C(3) 70.59(10) yes . .
Ru(1) C(4) C(5) 71.10(10) yes . .
Ru(1) C(4) C(9) 124.53(14) yes . .
C(3) C(4) C(5) 108.61(17) yes . .
C(3) C(4) C(9) 125.7(2) yes . .
C(5) C(4) C(9) 125.70(19) yes . .
Ru(1) C(5) C(1) 72.16(10) yes . .
Ru(1) C(5) C(4) 70.96(10) yes . .
Ru(1) C(5) C(10) 132.15(15) yes . .
C(1) C(5) C(4) 107.39(16) yes . .
C(1) C(5) C(10) 126.5(2) yes . .
C(4) C(5) C(10) 124.88(19) yes . .
P(1) C(11) C(12) 114.61(17) yes . .
Ru(2) C(13) C(14) 70.86(11) yes . .
Ru(2) C(13) C(17) 72.96(10) yes . .
Ru(2) C(13) C(18) 131.56(15) yes . .
C(14) C(13) C(17) 106.82(17) yes . .
C(14) C(13) C(18) 125.4(2) yes . .
C(17) C(13) C(18) 126.5(2) yes . .
Ru(2) C(14) C(13) 70.81(11) yes . .
Ru(2) C(14) C(15) 71.45(11) yes . .
Ru(2) C(14) C(19) 124.38(16) yes . .
C(13) C(14) C(15) 108.81(19) yes . .
C(13) C(14) C(19) 124.9(2) yes . .
C(15) C(14) C(19) 126.3(2) yes . .
Ru(2) C(15) C(14) 71.01(11) yes . .
Ru(2) C(15) C(16) 71.13(10) yes . .
Ru(2) C(15) C(20) 125.05(15) yes . .
C(14) C(15) C(16) 108.18(19) yes . .
C(14) C(15) C(20) 128.0(2) yes . .
C(16) C(15) C(20) 123.8(2) yes . .
Ru(2) C(16) C(15) 70.58(10) yes . .
Ru(2) C(16) C(17) 72.88(10) yes . .
Ru(2) C(16) C(21) 127.22(14) yes . .
C(15) C(16) C(17) 107.73(17) yes . .
C(15) C(16) C(21) 122.76(19) yes . .
C(17) C(16) C(21) 129.2(2) yes . .
Ru(2) C(17) C(13) 68.95(11) yes . .
Ru(2) C(17) C(16) 69.85(10) yes . .
Ru(2) C(17) C(22) 135.06(14) yes . .
C(13) C(17) C(16) 108.28(18) yes . .
C(13) C(17) C(22) 124.16(19) yes . .
C(16) C(17) C(22) 126.72(18) yes . .
P(2) C(23) C(24) 113.85(17) yes . .
S(1) C(25) F(1) 110.89(19) yes . .
S(1) C(25) F(2) 112.67(18) yes . .
S(1) C(25) F(3) 111.75(19) yes . .
F(1) C(25) F(2) 106.8(2) yes . .
F(1) C(25) F(3) 107.8(2) yes . .
F(2) C(25) F(3) 106.7(2) yes . .
C(1) C(6) H(1) 109.5(15) no . .
C(1) C(6) H(2) 109.5(13) no . .
C(1) C(6) H(3) 109.5(13) no . .
H(1) C(6) H(2) 109.5(19) no . .
H(1) C(6) H(3) 109.5(18) no . .
H(2) C(6) H(3) 109.5(17) no . .
C(2) C(7) H(4) 109.5(14) no . .
C(2) C(7) H(5) 109.5(13) no . .
C(2) C(7) H(6) 109.5(13) no . .
H(4) C(7) H(5) 109(2) no . .
H(4) C(7) H(6) 109.5(19) no . .
H(5) C(7) H(6) 109.5(19) no . .
C(3) C(8) H(7) 109.5(16) no . .
C(3) C(8) H(8) 109.5(14) no . .
C(3) C(8) H(9) 109.5(13) no . .
H(7) C(8) H(8) 109.5(19) no . .
H(7) C(8) H(9) 109.5(19) no . .
H(8) C(8) H(9) 109(2) no . .
C(4) C(9) H(10) 109.5(14) no . .
C(4) C(9) H(11) 109.5(13) no . .
C(4) C(9) H(12) 109.5(15) no . .
H(10) C(9) H(11) 109(2) no . .
H(10) C(9) H(12) 109(2) no . .
H(11) C(9) H(12) 109.5(19) no . .
C(5) C(10) H(13) 109.5(13) no . .
C(5) C(10) H(14) 109.5(14) no . .
C(5) C(10) H(15) 109.5(13) no . .
H(13) C(10) H(14) 109.5(19) no . .
H(13) C(10) H(15) 109.5(19) no . .
H(14) C(10) H(15) 109(2) no . .
P(1) C(11) H(16) 108.2(11) no . .
P(1) C(11) H(17) 108.2(12) no . .
C(12) C(11) H(16) 108.2(11) no . .
C(12) C(11) H(17) 108.2(12) no . .
H(16) C(11) H(17) 109.5(19) no . .
C(11) C(12) H(18) 109.5(13) no . .
C(11) C(12) H(19) 109.5(13) no . .
C(11) C(12) H(20) 109.5(13) no . .
H(18) C(12) H(19) 109.5(18) no . .
H(18) C(12) H(20) 109(2) no . .
H(19) C(12) H(20) 109.5(18) no . .
C(13) C(18) H(21) 109.5(13) no . .
C(13) C(18) H(22) 109.5(15) no . .
C(13) C(18) H(23) 109.5(14) no . .
H(21) C(18) H(22) 109(2) no . .
H(21) C(18) H(23) 109.5(19) no . .
H(22) C(18) H(23) 109(2) no . .
C(14) C(19) H(24) 109.5(15) no . .
C(14) C(19) H(25) 109.5(19) no . .
C(14) C(19) H(26) 109.5(17) no . .
H(24) C(19) H(25) 109(2) no . .
H(24) C(19) H(26) 109(2) no . .
H(25) C(19) H(26) 109(2) no . .
C(15) C(20) H(27) 109.5(16) no . .
C(15) C(20) H(28) 109.5(15) no . .
C(15) C(20) H(29) 109.5(15) no . .
H(27) C(20) H(28) 109(2) no . .
H(27) C(20) H(29) 109(2) no . .
H(28) C(20) H(29) 109.5(19) no . .
C(16) C(21) H(30) 109.5(12) no . .
C(16) C(21) H(31) 109.5(13) no . .
C(16) C(21) H(32) 109.5(12) no . .
H(30) C(21) H(31) 109.5(19) no . .
H(30) C(21) H(32) 109.5(18) no . .
H(31) C(21) H(32) 109.5(19) no . .
C(17) C(22) H(33) 109.5(13) no . .
C(17) C(22) H(34) 109.5(13) no . .
C(17) C(22) H(35) 109.5(12) no . .
H(33) C(22) H(34) 109.5(16) no . .
H(33) C(22) H(35) 109.5(16) no . .
H(34) C(22) H(35) 109.5(17) no . .
P(2) C(23) H(36) 108.4(11) no . .
P(2) C(23) H(37) 108.4(11) no . .
C(24) C(23) H(36) 108.4(11) no . .
C(24) C(23) H(37) 108.4(11) no . .
H(36) C(23) H(37) 109.5(16) no . .
C(23) C(24) H(38) 109.5(17) no . .
C(23) C(24) H(39) 109.5(14) no . .
C(23) C(24) H(40) 109.5(13) no . .
H(38) C(24) H(39) 109(2) no . .
H(38) C(24) H(40) 109(2) no . .
H(39) C(24) H(40) 109(2) no . .

loop_
_geom_bond_atom_site_label_1
_geom_bond_atom_site_label_2
_geom_bond_distance
_geom_bond_publ_flag
_geom_bond_site_symmetry_2
Ru(1) Ru(1) 2.7047(2) yes 3_555
Ru(1) Cl(1) 2.4438(7) yes .
Ru(1) Cl(1) 2.4459(7) yes 3_555
Ru(1) P(1) 2.2831(6) yes .
Ru(1) C(1) 2.2284(18) yes .
Ru(1) C(2) 2.1919(17) yes .
Ru(1) C(3) 2.1818(18) yes .
Ru(1) C(4) 2.1935(18) yes .
Ru(1) C(5) 2.1954(19) yes .
Ru(2) Ru(2) 2.7030(2) yes 3_655
Ru(2) Cl(2) 2.4536(5) yes .
Ru(2) Cl(2) 2.4603(6) yes 3_655
Ru(2) P(2) 2.2766(6) yes .
Ru(2) C(13) 2.187(2) yes .
Ru(2) C(14) 2.188(2) yes .
Ru(2) C(15) 2.193(2) yes .
Ru(2) C(16) 2.2006(17) yes .
Ru(2) C(17) 2.2403(18) yes .
S(1) O(1) 1.4308(17) yes .
S(1) O(2) 1.4374(15) yes .
S(1) O(3) 1.4407(14) yes .
S(1) C(25) 1.813(2) yes .
P(1) C(11) 1.831(2) yes .
P(1) C(11) 1.831(2) yes 3_555
P(2) C(23) 1.829(2) yes .
P(2) C(23) 1.829(2) yes 3_655
F(1) C(25) 1.321(3) yes .
F(2) C(25) 1.329(3) yes .
F(3) C(25) 1.309(3) yes .
C(1) C(2) 1.430(2) yes .
C(1) C(5) 1.446(2) yes .
C(1) C(6) 1.499(3) yes .
C(2) C(3) 1.436(3) yes .
C(2) C(7) 1.498(3) yes .
C(3) C(4) 1.421(2) yes .
C(3) C(8) 1.490(3) yes .
C(4) C(5) 1.427(2) yes .
C(4) C(9) 1.495(3) yes .
C(5) C(10) 1.497(3) yes .
C(11) C(12) 1.511(3) yes .
C(13) C(14) 1.436(3) yes .
C(13) C(17) 1.446(2) yes .
C(13) C(18) 1.496(3) yes .
C(14) C(15) 1.409(2) yes .
C(14) C(19) 1.503(4) yes .
C(15) C(16) 1.441(3) yes .
C(15) C(20) 1.496(3) yes .
C(16) C(17) 1.420(2) yes .
C(16) C(21) 1.499(3) yes .
C(17) C(22) 1.493(3) yes .
C(23) C(24) 1.518(3) yes .
C(6) H(1) 0.95(2) no .
C(6) H(2) 0.95(2) no .
C(6) H(3) 0.95(2) no .
C(7) H(4) 0.95(2) no .
C(7) H(5) 0.95(2) no .
C(7) H(6) 0.95(2) no .
C(8) H(7) 0.95(2) no .
C(8) H(8) 0.95(2) no .
C(8) H(9) 0.95(2) no .
C(9) H(10) 0.95(2) no .
C(9) H(11) 0.95(2) no .
C(9) H(12) 0.95(2) no .
C(10) H(13) 0.95(2) no .
C(10) H(14) 0.95(2) no .
C(10) H(15) 0.95(2) no .
C(11) H(16) 0.95(2) no .
C(11) H(17) 0.95(2) no .
C(12) H(18) 0.95(2) no .
C(12) H(19) 0.95(2) no .
C(12) H(20) 0.95(2) no .
C(18) H(21) 0.95(2) no .
C(18) H(22) 0.95(2) no .
C(18) H(23) 0.95(2) no .
C(19) H(24) 0.95(2) no .
C(19) H(25) 0.95(3) no .
C(19) H(26) 0.95(3) no .
C(20) H(27) 0.95(2) no .
C(20) H(28) 0.95(2) no .
C(20) H(29) 0.95(2) no .
C(21) H(30) 0.95(2) no .
C(21) H(31) 0.95(2) no .
C(21) H(32) 0.95(2) no .
C(22) H(33) 0.950(19) no .
C(22) H(34) 0.95(2) no .
C(22) H(35) 0.950(19) no .
C(23) H(36) 0.950(19) no .
C(23) H(37) 0.950(18) no .
C(24) H(38) 0.95(2) no .
C(24) H(39) 0.95(2) no .
C(24) H(40) 0.95(2) no .
